data_2214293
loop_
_publ_author_name
'Todd, Malcolm J.'
'Harrison, William T. A.'

_publ_section_title
;
 Tetrakis(1,6-hexanediammonium) tetrakis(hydrogenarsenate) heptahydrate
;
_journal_coeditor_code LH2394
_journal_issue 7
_journal_name_full 'Acta Crystallographica Section E'
_journal_page_first m1891
_journal_page_last m1891
_journal_paper_doi 10.1107/S1600536807023719
_journal_volume 63
_journal_year 2007
_chemical_formula_iupac '4C6 H18 N2 2+ , 4H As O4 2- , 7H2 O'
_chemical_formula_moiety '4C6 H18 N2 2+ , 4H As O4 2- , 7H2 O'
_chemical_formula_sum 'C24 H90 As4 N8 O23'
_chemical_formula_weight 1158.72
_chemical_name_systematic
;
tetra(1,6-hexanediammonium) tetra(hydrogenarsenate) heptahydrate
;
_space_group_IT_number 2
_symmetry_cell_setting triclinic
_symmetry_space_group_name_Hall '-P 1'
_symmetry_space_group_name_H-M 'P -1'
_atom_sites_solution_hydrogens mixed
_atom_sites_solution_primary direct
_atom_sites_solution_secondary difmap
_audit_creation_method SHELXL-97
_cell_angle_alpha 109.6648(12)
_cell_angle_beta 108.0176(18)
_cell_angle_gamma 97.7941(18)
_cell_formula_units_Z 1
_cell_length_a 10.2206(2)
_cell_length_b 11.2773(4)
_cell_length_c 12.7211(4)
_cell_measurement_reflns_used 5718
_cell_measurement_temperature 120(2)
_cell_measurement_theta_max 27.48
_cell_measurement_theta_min 2.91
_cell_volume 1265.11(7)
_computing_cell_refinement 'HKL SCALEPACK (Otwinowski & Minor, 1997)'
_computing_data_collection 'COLLECT (Nonius, 1998)'
_computing_data_reduction
;
HKL DENZO and SCALEPACK (Otwinowski & Minor, 1997) and SORTAV
(Blessing, 1995)
;
_computing_molecular_graphics 'ORTEP3 (Farrugia, 1997)'
_computing_publication_material SHELXL-97
_computing_structure_refinement 'SHELXL-97 (Sheldrick, 1997)'
_computing_structure_solution 'SHELXS-97 (Sheldrick, 1997)'
_diffrn_ambient_temperature 120(2)
_diffrn_measured_fraction_theta_full 0.991
_diffrn_measured_fraction_theta_max 0.991
_diffrn_measurement_device_type 'Bruker-Nonius KappaCCD'
_diffrn_measurement_method '\w and \f'
_diffrn_radiation_monochromator graphite
_diffrn_radiation_source 'fine-focus sealed tube'
_diffrn_radiation_type MoK\a
_diffrn_radiation_wavelength 0.71073
_diffrn_reflns_av_R_equivalents 0.0525
_diffrn_reflns_av_sigmaI/netI 0.0439
_diffrn_reflns_limit_h_max 13
_diffrn_reflns_limit_h_min -13
_diffrn_reflns_limit_k_max 14
_diffrn_reflns_limit_k_min -14
_diffrn_reflns_limit_l_max 16
_diffrn_reflns_limit_l_min -16
_diffrn_reflns_number 25594
_diffrn_reflns_theta_full 27.55
_diffrn_reflns_theta_max 27.55
_diffrn_reflns_theta_min 3.34
_exptl_absorpt_coefficient_mu 2.697
_exptl_absorpt_correction_T_max 0.855
_exptl_absorpt_correction_T_min 0.397
_exptl_absorpt_correction_type multi-scan
_exptl_absorpt_process_details '(SADABS; Bruker, 2003)'
_exptl_crystal_colour colourless
_exptl_crystal_density_diffrn 1.521
_exptl_crystal_density_method 'not measured'
_exptl_crystal_description slab
_exptl_crystal_F_000 606
_exptl_crystal_size_max 0.42
_exptl_crystal_size_mid 0.22
_exptl_crystal_size_min 0.06
_refine_diff_density_max 3.794
_refine_diff_density_min -1.870
_refine_ls_extinction_method none
_refine_ls_goodness_of_fit_ref 1.069
_refine_ls_hydrogen_treatment constr
_refine_ls_matrix_type full
_refine_ls_number_parameters 275
_refine_ls_number_reflns 5804
_refine_ls_number_restraints 0
_refine_ls_restrained_S_all 1.069
_refine_ls_R_factor_all 0.0599
_refine_ls_R_factor_gt 0.0470
_refine_ls_shift/su_max 0.000
_refine_ls_shift/su_mean 0.000
_refine_ls_structure_factor_coef Fsqd
_refine_ls_weighting_details 'calc w=1/[\s^2^(Fo^2^)+(0.0593P)^2^+3.4341P] where P=(Fo^2^+2Fc^2^)/3'
_refine_ls_weighting_scheme calc
_refine_ls_wR_factor_gt 0.1189
_refine_ls_wR_factor_ref 0.1263
_reflns_number_gt 4788
_reflns_number_total 5804
_reflns_threshold_expression I>2\s(I)
_cod_data_source_file lh2394.cif
_cod_data_source_block I
_cod_depositor_comments
;
The following automatic conversions were performed:

'_atom_sites_solution_hydrogens' value 'difmap and geom' was changed
to 'mixed'.

Automatic conversion script
Id: cif_fix_values 6452 2018-10-05 10:23:21Z andrius 
;
_cod_original_cell_volume 1265.11(6)
_cod_database_code 2214293
_cod_database_fobs_code 2214293

loop_
_symmetry_equiv_pos_as_xyz
'x, y, z'
'-x, -y, -z'

loop_
_atom_site_type_symbol
_atom_site_label
_atom_site_fract_x
_atom_site_fract_y
_atom_site_fract_z
_atom_site_U_iso_or_equiv
_atom_site_adp_type
_atom_site_calc_flag
_atom_site_refinement_flags
_atom_site_occupancy
As As1 0.26080(3) 0.19642(3) 0.50711(3) 0.01311(11) Uani d . 1
O O1 0.3494(3) 0.3195(3) 0.6417(2) 0.0214(6) Uani d . 1
O O2 0.3187(3) 0.0621(2) 0.4901(2) 0.0183(5) Uani d . 1
O O3 0.0842(3) 0.1579(3) 0.4714(2) 0.0204(5) Uani d . 1
O O4 0.2927(3) 0.2388(3) 0.3965(2) 0.0208(6) Uani d . 1
H H1 0.2858 0.3203 0.4126 0.025 Uiso d R 1
As As2 0.21274(4) 0.58973(4) 0.44105(4) 0.02178(12) Uani d . 1
O O5 0.0387(3) 0.5234(3) 0.4168(3) 0.0289(6) Uani d . 1
H H2 0.0125 0.5075 0.4732 0.035 Uiso d PR 0.50
O O6 0.1964(3) 0.6605(3) 0.3415(3) 0.0309(7) Uani d . 1
H H3 0.1460 0.6094 0.2632 0.037 Uiso d PR 0.50
O O7 0.2942(3) 0.7031(2) 0.5818(2) 0.0206(5) Uani d . 1
O O8 0.2976(3) 0.4749(2) 0.4154(2) 0.0219(6) Uani d . 1
N N1 0.4702(3) -0.0659(3) 0.6085(3) 0.0160(6) Uani d . 1
H H1A 0.5363 -0.0810 0.5750 0.019 Uiso calc R 1
H H1B 0.4155 -0.0210 0.5747 0.019 Uiso calc R 1
H H1C 0.4137 -0.1434 0.5949 0.019 Uiso calc R 1
C C1 0.5434(4) 0.0118(4) 0.7400(3) 0.0170(7) Uani d . 1
H H1D 0.6166 0.0891 0.7549 0.020 Uiso calc R 1
H H1E 0.5925 -0.0417 0.7782 0.020 Uiso calc R 1
C C2 0.4383(4) 0.0566(4) 0.7969(3) 0.0185(7) Uani d . 1
H H2A 0.3662 -0.0206 0.7836 0.022 Uiso calc R 1
H H2B 0.3879 0.1088 0.7577 0.022 Uiso calc R 1
C C3 0.5151(4) 0.1388(4) 0.9319(3) 0.0194(7) Uani d . 1
H H3A 0.5918 0.2120 0.9444 0.023 Uiso calc R 1
H H3B 0.5608 0.0843 0.9707 0.023 Uiso calc R 1
C C4 0.4182(4) 0.1948(4) 0.9946(3) 0.0203(8) Uani d . 1
H H4A 0.3691 0.2469 0.9545 0.024 Uiso calc R 1
H H4B 0.3443 0.1222 0.9867 0.024 Uiso calc R 1
C C5 0.5023(4) 0.2805(4) 1.1273(3) 0.0186(7) Uani d . 1
H H5A 0.5784 0.3509 1.1348 0.022 Uiso calc R 1
H H5B 0.5488 0.2273 1.1674 0.022 Uiso calc R 1
C C6 0.4099(4) 0.3416(4) 1.1915(3) 0.0174(7) Uani d . 1
H H6A 0.3597 0.3918 1.1497 0.021 Uiso calc R 1
H H6B 0.3371 0.2717 1.1886 0.021 Uiso calc R 1
N N2 0.4985(3) 0.4299(3) 1.3197(3) 0.0164(6) Uani d . 1
H H2C 0.4405 0.4539 1.3601 0.020 Uiso calc R 1
H H2D 0.5534 0.5024 1.3225 0.020 Uiso calc R 1
H H2E 0.5558 0.3875 1.3546 0.020 Uiso calc R 1
N N3 0.0774(3) -0.2552(3) 0.6731(3) 0.0237(7) Uani d . 1
H H3C 0.1528 -0.2535 0.6494 0.028 Uiso calc R 1
H H3D 0.0206 -0.2099 0.6421 0.028 Uiso calc R 1
H H3E 0.0262 -0.3395 0.6458 0.028 Uiso calc R 1
C C7 0.1305(4) -0.1947(5) 0.8063(4) 0.0283(9) Uani d . 1
H H7A 0.1786 -0.1011 0.8348 0.034 Uiso calc R 1
H H7B 0.2024 -0.2368 0.8395 0.034 Uiso calc R 1
C C8 0.0135(4) -0.2063(4) 0.8551(4) 0.0236(8) Uani d . 1
H H8A -0.0452 -0.2980 0.8176 0.028 Uiso calc R 1
H H8B -0.0495 -0.1511 0.8353 0.028 Uiso calc R 1
C C9 0.0814(4) -0.1622(4) 0.9913(3) 0.0239(8) Uani d . 1
H H9A 0.1458 -0.2171 1.0090 0.029 Uiso calc R 1
H H9B 0.1409 -0.0710 1.0266 0.029 Uiso calc R 1
C C10 -0.0225(4) -0.1685(4) 1.0540(3) 0.0225(8) Uani d . 1
H H10A -0.0775 -0.1036 1.0483 0.027 Uiso calc R 1
H H10B -0.0907 -0.2564 1.0133 0.027 Uiso calc R 1
C C11 0.0575(4) -0.1407(4) 1.1859(3) 0.0204(8) Uani d . 1
H H11A 0.1177 -0.2020 1.1902 0.025 Uiso calc R 1
H H11B 0.1220 -0.0511 1.2262 0.025 Uiso calc R 1
C C12 -0.0375(4) -0.1525(4) 1.2549(3) 0.0200(7) Uani d . 1
H H12A -0.0848 -0.0808 1.2648 0.024 Uiso calc R 1
H H12B -0.1125 -0.2366 1.2091 0.024 Uiso calc R 1
N N4 0.0499(3) -0.1459(3) 1.3753(3) 0.0177(6) Uani d . 1
H H4C -0.0065 -0.1489 1.4180 0.021 Uiso calc R 1
H H4D 0.1209 -0.0700 1.4159 0.021 Uiso calc R 1
H H4E 0.0888 -0.2149 1.3658 0.021 Uiso calc R 1
O O9 0.8047(3) 0.5471(3) 1.2428(3) 0.0365(7) Uani d . 1
O O10 0.6206(4) 0.3245(3) 0.7704(4) 0.0487(10) Uani d . 1
O O11 0.7583(5) 0.5024(5) 1.0047(4) 0.0727(14) Uani d . 1
O O12 0.0334(8) 0.4948(8) 0.0893(7) 0.0505(19) Uani d P 0.50

loop_
_atom_site_aniso_label
_atom_site_aniso_U_11
_atom_site_aniso_U_22
_atom_site_aniso_U_33
_atom_site_aniso_U_12
_atom_site_aniso_U_13
_atom_site_aniso_U_23
As1 0.01328(18) 0.01261(18) 0.01532(19) 0.00403(13) 0.00671(14) 0.00644(14)
O1 0.0217(13) 0.0167(13) 0.0159(13) 0.0013(10) 0.0032(10) 0.0001(10)
O2 0.0250(13) 0.0156(12) 0.0212(13) 0.0100(10) 0.0114(11) 0.0112(11)
O3 0.0103(11) 0.0293(14) 0.0210(14) 0.0025(10) 0.0065(10) 0.0099(12)
O4 0.0324(15) 0.0173(13) 0.0246(14) 0.0104(11) 0.0193(12) 0.0134(11)
As2 0.0211(2) 0.0165(2) 0.0222(2) 0.00862(15) 0.00423(16) 0.00361(16)
O5 0.0213(14) 0.0269(15) 0.0310(16) 0.0043(12) 0.0083(12) 0.0051(13)
O6 0.0370(17) 0.0348(17) 0.0321(17) 0.0191(13) 0.0139(13) 0.0221(14)
O7 0.0204(13) 0.0176(13) 0.0183(13) 0.0024(10) 0.0059(11) 0.0031(11)
O8 0.0278(14) 0.0156(12) 0.0282(15) 0.0102(11) 0.0147(12) 0.0103(11)
N1 0.0163(14) 0.0159(14) 0.0191(16) 0.0055(11) 0.0085(12) 0.0087(12)
C1 0.0150(16) 0.0198(17) 0.0175(18) 0.0056(14) 0.0073(14) 0.0076(15)
C2 0.0154(16) 0.0204(18) 0.0162(18) 0.0033(14) 0.0065(14) 0.0031(15)
C3 0.0173(17) 0.0229(18) 0.0160(18) 0.0061(14) 0.0068(14) 0.0050(15)
C4 0.0144(17) 0.0219(18) 0.0178(18) 0.0029(14) 0.0042(14) 0.0022(15)
C5 0.0154(17) 0.0233(18) 0.0154(18) 0.0042(14) 0.0066(14) 0.0054(15)
C6 0.0135(16) 0.0193(17) 0.0154(17) 0.0019(13) 0.0041(13) 0.0044(14)
N2 0.0174(14) 0.0169(14) 0.0149(15) 0.0053(12) 0.0061(12) 0.0061(12)
N3 0.0174(15) 0.0352(19) 0.0227(17) 0.0067(14) 0.0088(13) 0.0155(15)
C7 0.0175(18) 0.048(3) 0.022(2) 0.0078(17) 0.0079(16) 0.0177(19)
C8 0.0168(18) 0.036(2) 0.022(2) 0.0053(16) 0.0078(15) 0.0164(18)
C9 0.0164(18) 0.036(2) 0.021(2) 0.0052(16) 0.0066(15) 0.0158(18)
C10 0.0153(17) 0.031(2) 0.0212(19) 0.0030(15) 0.0062(15) 0.0127(17)
C11 0.0160(17) 0.028(2) 0.0203(19) 0.0048(15) 0.0079(14) 0.0127(16)
C12 0.0170(17) 0.0246(19) 0.0168(18) 0.0036(14) 0.0045(14) 0.0088(15)
N4 0.0191(15) 0.0153(14) 0.0185(16) 0.0018(12) 0.0076(12) 0.0072(12)
O9 0.0394(18) 0.0360(18) 0.0305(17) 0.0069(14) 0.0184(14) 0.0056(14)
O10 0.0305(18) 0.0350(19) 0.064(3) 0.0062(14) -0.0029(16) 0.0200(18)
O11 0.062(3) 0.105(4) 0.048(3) 0.011(3) 0.015(2) 0.036(3)
O12 0.040(4) 0.054(5) 0.040(4) 0.002(3) 0.006(3) 0.010(4)

loop_
_atom_type_symbol
_atom_type_description
_atom_type_scat_dispersion_real
_atom_type_scat_dispersion_imag
_atom_type_scat_source
C C 0.0033 0.0016 'International Tables Vol C Tables 4.2.6.8 and 6.1.1.4'
H H 0.0000 0.0000 'International Tables Vol C Tables 4.2.6.8 and 6.1.1.4'
N N 0.0061 0.0033 'International Tables Vol C Tables 4.2.6.8 and 6.1.1.4'
O O 0.0106 0.0060 'International Tables Vol C Tables 4.2.6.8 and 6.1.1.4'
As As 0.0499 2.0058 'International Tables Vol C Tables 4.2.6.8 and 6.1.1.4'

loop_
_geom_angle_atom_site_label_1
_geom_angle_atom_site_label_2
_geom_angle_atom_site_label_3
_geom_angle
O1 As1 O2 114.20(13)
O1 As1 O3 112.72(13)
O2 As1 O3 109.82(13)
O1 As1 O4 109.54(13)
O2 As1 O4 101.96(12)
O3 As1 O4 107.90(13)
As1 O4 H1 106.7
O8 As2 O7 111.21(13)
O8 As2 O6 111.64(14)
O7 As2 O6 110.05(14)
O8 As2 O5 110.83(14)
O7 As2 O5 109.28(13)
O6 As2 O5 103.56(15)
As2 O5 H2 123.3
As2 O6 H3 117.5
C1 N1 H1A 109.5
C1 N1 H1B 109.5
H1A N1 H1B 109.5
C1 N1 H1C 109.5
H1A N1 H1C 109.5
H1B N1 H1C 109.5
N1 C1 C2 111.2(3)
N1 C1 H1D 109.4
C2 C1 H1D 109.4
N1 C1 H1E 109.4
C2 C1 H1E 109.4
H1D C1 H1E 108.0
C1 C2 C3 110.9(3)
C1 C2 H2A 109.5
C3 C2 H2A 109.5
C1 C2 H2B 109.5
C3 C2 H2B 109.5
H2A C2 H2B 108.0
C2 C3 C4 114.2(3)
C2 C3 H3A 108.7
C4 C3 H3A 108.7
C2 C3 H3B 108.7
C4 C3 H3B 108.7
H3A C3 H3B 107.6
C5 C4 C3 111.5(3)
C5 C4 H4A 109.3
C3 C4 H4A 109.3
C5 C4 H4B 109.3
C3 C4 H4B 109.3
H4A C4 H4B 108.0
C4 C5 C6 112.9(3)
C4 C5 H5A 109.0
C6 C5 H5A 109.0
C4 C5 H5B 109.0
C6 C5 H5B 109.0
H5A C5 H5B 107.8
N2 C6 C5 110.7(3)
N2 C6 H6A 109.5
C5 C6 H6A 109.5
N2 C6 H6B 109.5
C5 C6 H6B 109.5
H6A C6 H6B 108.1
C6 N2 H2C 109.5
C6 N2 H2D 109.5
H2C N2 H2D 109.5
C6 N2 H2E 109.5
H2C N2 H2E 109.5
H2D N2 H2E 109.5
C7 N3 H3C 109.5
C7 N3 H3D 109.5
H3C N3 H3D 109.5
C7 N3 H3E 109.5
H3C N3 H3E 109.5
H3D N3 H3E 109.5
N3 C7 C8 113.4(3)
N3 C7 H7A 108.9
C8 C7 H7A 108.9
N3 C7 H7B 108.9
C8 C7 H7B 108.9
H7A C7 H7B 107.7
C7 C8 C9 109.0(3)
C7 C8 H8A 109.9
C9 C8 H8A 109.9
C7 C8 H8B 109.9
C9 C8 H8B 109.9
H8A C8 H8B 108.3
C10 C9 C8 115.5(3)
C10 C9 H9A 108.4
C8 C9 H9A 108.4
C10 C9 H9B 108.4
C8 C9 H9B 108.4
H9A C9 H9B 107.5
C11 C10 C9 110.4(3)
C11 C10 H10A 109.6
C9 C10 H10A 109.6
C11 C10 H10B 109.6
C9 C10 H10B 109.6
H10A C10 H10B 108.1
C12 C11 C10 114.5(3)
C12 C11 H11A 108.6
C10 C11 H11A 108.6
C12 C11 H11B 108.6
C10 C11 H11B 108.6
H11A C11 H11B 107.6
N4 C12 C11 109.6(3)
N4 C12 H12A 109.7
C11 C12 H12A 109.7
N4 C12 H12B 109.7
C11 C12 H12B 109.7
H12A C12 H12B 108.2
C12 N4 H4C 109.5
C12 N4 H4D 109.5
H4C N4 H4D 109.5
C12 N4 H4E 109.5
H4C N4 H4E 109.5
H4D N4 H4E 109.5

loop_
_geom_bond_atom_site_label_1
_geom_bond_atom_site_label_2
_geom_bond_distance
_geom_bond_publ_flag
As1 O1 1.667(3) y
As1 O2 1.671(2) y
As1 O3 1.674(2) y
As1 O4 1.734(2) y
O4 H1 0.8895 ?
As2 O8 1.652(3) y
As2 O7 1.668(3) y
As2 O6 1.689(3) y
As2 O5 1.721(3) y
O5 H2 0.8999 ?
O6 H3 0.8975 ?
N1 C1 1.479(5) ?
N1 H1A 0.9100 ?
N1 H1B 0.9100 ?
N1 H1C 0.9100 ?
C1 C2 1.522(5) ?
C1 H1D 0.9900 ?
C1 H1E 0.9900 ?
C2 C3 1.524(5) ?
C2 H2A 0.9900 ?
C2 H2B 0.9900 ?
C3 C4 1.528(5) ?
C3 H3A 0.9900 ?
C3 H3B 0.9900 ?
C4 C5 1.517(5) ?
C4 H4A 0.9900 ?
C4 H4B 0.9900 ?
C5 C6 1.519(5) ?
C5 H5A 0.9900 ?
C5 H5B 0.9900 ?
C6 N2 1.489(4) ?
C6 H6A 0.9900 ?
C6 H6B 0.9900 ?
N2 H2C 0.9100 ?
N2 H2D 0.9100 ?
N2 H2E 0.9100 ?
N3 C7 1.478(5) ?
N3 H3C 0.9100 ?
N3 H3D 0.9100 ?
N3 H3E 0.9100 ?
C7 C8 1.518(5) ?
C7 H7A 0.9900 ?
C7 H7B 0.9900 ?
C8 C9 1.521(5) ?
C8 H8A 0.9900 ?
C8 H8B 0.9900 ?
C9 C10 1.519(5) ?
C9 H9A 0.9900 ?
C9 H9B 0.9900 ?
C10 C11 1.519(5) ?
C10 H10A 0.9900 ?
C10 H10B 0.9900 ?
C11 C12 1.517(5) ?
C11 H11A 0.9900 ?
C11 H11B 0.9900 ?
C12 N4 1.486(5) ?
C12 H12A 0.9900 ?
C12 H12B 0.9900 ?
N4 H4C 0.9100 ?
N4 H4D 0.9100 ?
N4 H4E 0.9100 ?

loop_
_geom_hbond_atom_site_label_D
_geom_hbond_atom_site_label_H
_geom_hbond_atom_site_label_A
_geom_hbond_site_symmetry_A
_geom_hbond_distance_DH
_geom_hbond_distance_HA
_geom_hbond_distance_DA
_geom_hbond_angle_DHA
O4 H1 O8 . 0.89 1.72 2.584(4) 163
O5 H2 O5 2_566 0.90 1.76 2.657(6) 180
O6 H3 O12 . 0.90 2.00 2.894(8) 180
N1 H1A O2 2_656 0.91 1.93 2.814(4) 164
N1 H1B O2 . 0.91 1.81 2.717(4) 171
N1 H1C O7 1_545 0.91 1.90 2.810(4) 174
N2 H2C O8 1_556 0.91 1.82 2.716(4) 169
N2 H2D O1 2_667 0.91 1.95 2.836(4) 165
N2 H2E O7 2_667 0.91 2.06 2.965(4) 171
N3 H3C O7 1_545 0.91 1.94 2.826(4) 166
N3 H3D O3 2_556 0.91 1.83 2.699(4) 158
N3 H3E O5 2_556 0.91 1.89 2.779(5) 166
N4 H4C O3 2_557 0.91 1.84 2.735(4) 167
N4 H4D O2 1_556 0.91 2.06 2.941(4) 162
N4 H4E O6 1_546 0.91 1.90 2.801(4) 169

loop_
_geom_torsion_atom_site_label_1
_geom_torsion_atom_site_label_2
_geom_torsion_atom_site_label_3
_geom_torsion_atom_site_label_4
_geom_torsion
N1 C1 C2 C3 -178.9(3)
C1 C2 C3 C4 176.4(3)
C2 C3 C4 C5 -177.4(3)
C3 C4 C5 C6 178.1(3)
C4 C5 C6 N2 -177.1(3)
N3 C7 C8 C9 170.5(4)
C7 C8 C9 C10 -179.8(4)
C8 C9 C10 C11 172.1(3)
C9 C10 C11 C12 -176.6(3)
C10 C11 C12 N4 170.3(3)
